data_7004328
loop_
_publ_author_name
'Lee, Jen-Jeh'
'Yang, Feng-Zhao'
'Lin, Ya-Fan'
'Chang, Ya-Chun'
'Yu, Kuo-Hsuan'
'Chang, Mu-Chieh'
'Lee, Gene-Hsiang'
'Liu, Yi-Hung'
'Wang, Yu'
'Liu, Shiuh-Tzung'
'Chen, Jwu-Ting'

_publ_section_title
;
 Unsymmetrical bidentate ligands of \a-aminoaldimines leading to
 sterically controlled selectivity of geometrical isomerism in square
 planar coordination
;
_journal_issue 43
_journal_name_full 'Dalton Transactions'
_journal_page_first 5945
_journal_page_last 5956
_journal_paper_doi 10.1039/b805674a
_journal_year 2008
_chemical_formula_sum 'C12 H26 Cl2 N2 Pt'
_chemical_formula_weight 464.34
_chemical_name_systematic
;
?
;
_space_group_IT_number 29
_symmetry_cell_setting orthorhombic
_symmetry_space_group_name_Hall 'P 2c -2ac'
_symmetry_space_group_name_H-M 'P c a 21'
_atom_sites_solution_hydrogens geom
_atom_sites_solution_primary direct
_atom_sites_solution_secondary difmap
_audit_creation_method SHELXL-97
_cell_angle_alpha 90.00
_cell_angle_beta 90.00
_cell_angle_gamma 90.00
_cell_formula_units_Z 4
_cell_length_a 16.4203(3)
_cell_length_b 7.4637(4)
_cell_length_c 12.9605(7)
_cell_measurement_reflns_used 26704
_cell_measurement_temperature 295(2)
_cell_measurement_theta_max 27.5
_cell_measurement_theta_min 1
_cell_volume 1588.39(12)
_computing_cell_refinement 'HKL Denzo & Scalepack (Otwinowski & Minor)'
_computing_data_collection 'COLLECT (Nonius BV)'
_computing_data_reduction 'HKL Denzo & Scalepack (Otwinowski & Minor)'
_computing_molecular_graphics SHELXTL
_computing_publication_material SHELXTL
_computing_structure_refinement 'SHELXL-97 (Sheldrick, 1997)'
_computing_structure_solution 'SHELXS-97 (Sheldrick, 1990)'
_diffrn_ambient_temperature 295(2)
_diffrn_measured_fraction_theta_full 0.997
_diffrn_measured_fraction_theta_max 0.997
_diffrn_measurement_device_type 'Nonius KappaCCD'
_diffrn_measurement_method CCD
_diffrn_radiation_monochromator graphite
_diffrn_radiation_source 'fine-focus sealed tube'
_diffrn_radiation_type MoK\a
_diffrn_radiation_wavelength 0.71073
_diffrn_reflns_av_R_equivalents 0.0883
_diffrn_reflns_av_sigmaI/netI 0.0752
_diffrn_reflns_limit_h_max 19
_diffrn_reflns_limit_h_min -21
_diffrn_reflns_limit_k_max 9
_diffrn_reflns_limit_k_min -6
_diffrn_reflns_limit_l_max 16
_diffrn_reflns_limit_l_min -16
_diffrn_reflns_number 8029
_diffrn_reflns_theta_full 27.45
_diffrn_reflns_theta_max 27.45
_diffrn_reflns_theta_min 2.73
_exptl_absorpt_coefficient_mu 9.154
_exptl_absorpt_correction_T_max 0.280
_exptl_absorpt_correction_T_min 0.122
_exptl_absorpt_correction_type multi-scan
_exptl_absorpt_process_details
;
multi-scan from symmetry-related measurements
Sortav (Blessing 1995)
;
_exptl_crystal_density_diffrn 1.942
_exptl_crystal_density_method 'not measured'
_exptl_crystal_F_000 896
_exptl_crystal_size_max 0.25
_exptl_crystal_size_mid 0.20
_exptl_crystal_size_min 0.15
_refine_diff_density_max 3.004
_refine_diff_density_min -2.276
_refine_diff_density_rms 0.185
_refine_ls_abs_structure_details 'Flack H D (1983), Acta Cryst. A39, 876-881'
_refine_ls_abs_structure_Flack -0.005(19)
_refine_ls_extinction_coef 0.0001(4)
_refine_ls_extinction_expression Fc^*^=kFc[1+0.001xFc^2^\l^3^/sin(2\q)]^-1/4^
_refine_ls_extinction_method SHELXL
_refine_ls_goodness_of_fit_ref 1.029
_refine_ls_hydrogen_treatment mixed
_refine_ls_matrix_type full
_refine_ls_number_parameters 155
_refine_ls_number_reflns 3496
_refine_ls_number_restraints 1
_refine_ls_restrained_S_all 1.029
_refine_ls_R_factor_all 0.0730
_refine_ls_R_factor_gt 0.0517
_refine_ls_shift/su_max 0.001
_refine_ls_shift/su_mean 0.000
_refine_ls_structure_factor_coef Fsqd
_refine_ls_weighting_details 'calc w=1/[\s^2^(Fo^2^)+(0.0804P)^2^+0.0000P] where P=(Fo^2^+2Fc^2^)/3'
_refine_ls_weighting_scheme calc
_refine_ls_wR_factor_gt 0.1242
_refine_ls_wR_factor_ref 0.1398
_reflns_number_gt 2699
_reflns_number_total 3496
_reflns_threshold_expression >2sigma(I)
_cod_data_source_file b805674a.txt
_cod_data_source_block ic11083
_cod_depositor_comments
;
The following automatic conversions were performed:
'_symmetry_cell_setting' value 'Orthorhombic' changed to 'orthorhombic'
according to '/home/saulius/struct/CIF-dictionaries/cif_core.dic'
dictionary named 'cif_core.dic' version 2.4.1 from 2010-06-29.

Automatic conversion script
Id: cif_fix_enum 1527 2010-12-29 10:47:43Z saulius 
;
_cod_original_sg_symbol_H-M Pca2(1)
_cod_database_code 7004328

loop_
_symmetry_equiv_pos_as_xyz
'x, y, z'
'-x, -y, z+1/2'
'x+1/2, -y, z'
'-x+1/2, y, z+1/2'

loop_
_atom_site_label
_atom_site_type_symbol
_atom_site_fract_x
_atom_site_fract_y
_atom_site_fract_z
_atom_site_U_iso_or_equiv
_atom_site_adp_type
_atom_site_occupancy
_atom_site_symmetry_multiplicity
_atom_site_calc_flag
_atom_site_refinement_flags
_atom_site_disorder_assembly
_atom_site_disorder_group
Pt1 Pt 0.55780(2) 0.31109(5) 0.87554(3) 0.04266(18) Uani 1 1 d . . .
Cl1 Cl 0.6692(2) 0.4793(6) 0.9249(3) 0.0650(9) Uani 1 1 d . . .
Cl2 Cl 0.5417(3) 0.2598(7) 1.0496(3) 0.0618(9) Uani 1 1 d . . .
N1 N 0.5667(6) 0.3444(17) 0.7208(10) 0.047(3) Uani 1 1 d . . .
N2 N 0.4526(5) 0.1687(13) 0.8273(9) 0.040(2) Uani 1 1 d . . .
C1 C 0.4965(9) 0.3238(16) 0.6743(11) 0.050(3) Uani 1 1 d . . .
H1A H 0.4930 0.3387 0.6032 0.060 Uiso 1 1 calc R . .
C2 C 0.4231(8) 0.277(2) 0.7339(10) 0.046(3) Uani 1 1 d . . .
C3 C 0.3841(8) 0.4535(18) 0.7692(10) 0.053(3) Uani 1 1 d . . .
H3A H 0.3660 0.5198 0.7101 0.080 Uiso 1 1 calc R . .
H3B H 0.4236 0.5230 0.8065 0.080 Uiso 1 1 calc R . .
H3C H 0.3385 0.4282 0.8132 0.080 Uiso 1 1 calc R . .
C4 C 0.3641(9) 0.1764(18) 0.6628(11) 0.054(3) Uani 1 1 d . . .
H4A H 0.3485 0.2528 0.6066 0.081 Uiso 1 1 calc R . .
H4B H 0.3165 0.1424 0.7011 0.081 Uiso 1 1 calc R . .
H4C H 0.3903 0.0711 0.6363 0.081 Uiso 1 1 calc R . .
C5 C 0.3907(8) 0.1554(18) 0.9131(10) 0.051(3) Uani 1 1 d . . .
H5A H 0.3810 0.2762 0.9379 0.062 Uiso 1 1 calc R . .
H5B H 0.4163 0.0903 0.9692 0.062 Uiso 1 1 calc R . .
C6 C 0.3077(7) 0.070(2) 0.8944(13) 0.063(4) Uani 1 1 d . . .
H6A H 0.2764 0.0728 0.9570 0.095 Uiso 1 1 calc R . .
H6B H 0.3149 -0.0524 0.8730 0.095 Uiso 1 1 calc R . .
H6C H 0.2794 0.1347 0.8415 0.095 Uiso 1 1 calc R . .
C7 C 0.4773(8) -0.0174(17) 0.7917(9) 0.049(3) Uani 1 1 d . . .
H7A H 0.4283 -0.0878 0.7813 0.059 Uiso 1 1 calc R . .
H7B H 0.5043 -0.0069 0.7254 0.059 Uiso 1 1 calc R . .
C8 C 0.5322(8) -0.117(2) 0.8636(16) 0.063(4) Uani 1 1 d . . .
H8A H 0.5445 -0.2327 0.8350 0.095 Uiso 1 1 calc R . .
H8B H 0.5055 -0.1320 0.9290 0.095 Uiso 1 1 calc R . .
H8C H 0.5817 -0.0509 0.8730 0.095 Uiso 1 1 calc R . .
C9 C 0.6413(8) 0.380(2) 0.6574(10) 0.050(3) Uani 1 1 d . . .
C10 C 0.6259(9) 0.3438(19) 0.5410(10) 0.057(4) Uani 1 1 d . . .
H10A H 0.5842 0.4230 0.5163 0.086 Uiso 1 1 calc R . .
H10B H 0.6088 0.2218 0.5317 0.086 Uiso 1 1 calc R . .
H10C H 0.6752 0.3643 0.5030 0.086 Uiso 1 1 calc R . .
C11 C 0.6634(8) 0.5742(19) 0.6676(11) 0.059(3) Uani 1 1 d . . .
H11A H 0.6734 0.6019 0.7388 0.089 Uiso 1 1 calc R . .
H11B H 0.6193 0.6468 0.6425 0.089 Uiso 1 1 calc R . .
H11C H 0.7115 0.5984 0.6280 0.089 Uiso 1 1 calc R . .
C12 C 0.7069(9) 0.253(2) 0.6928(14) 0.066(4) Uani 1 1 d . . .
H12A H 0.7177 0.2725 0.7647 0.098 Uiso 1 1 calc R . .
H12B H 0.7556 0.2745 0.6537 0.098 Uiso 1 1 calc R . .
H12C H 0.6892 0.1319 0.6824 0.098 Uiso 1 1 calc R . .

loop_
_atom_site_aniso_label
_atom_site_aniso_U_11
_atom_site_aniso_U_22
_atom_site_aniso_U_33
_atom_site_aniso_U_23
_atom_site_aniso_U_13
_atom_site_aniso_U_12
Pt1 0.0419(3) 0.0453(3) 0.0408(2) 0.0002(3) -0.0061(3) 0.00172(16)
Cl1 0.0517(16) 0.083(2) 0.0609(17) -0.0021(17) -0.0217(16) -0.0112(18)
Cl2 0.072(2) 0.076(2) 0.0374(17) 0.0034(18) -0.0050(16) 0.001(2)
N1 0.041(6) 0.054(7) 0.046(6) -0.007(5) -0.007(5) 0.002(5)
N2 0.037(6) 0.043(6) 0.041(5) 0.005(4) -0.009(4) 0.008(4)
C1 0.035(6) 0.065(9) 0.050(7) 0.000(6) -0.001(6) -0.002(6)
C2 0.035(6) 0.054(8) 0.049(7) -0.001(6) 0.007(5) -0.002(6)
C3 0.044(6) 0.054(8) 0.062(7) 0.012(7) -0.001(6) -0.001(6)
C4 0.048(7) 0.064(10) 0.050(7) -0.017(6) -0.008(6) 0.004(6)
C5 0.040(7) 0.060(8) 0.053(7) 0.003(6) 0.012(6) 0.000(6)
C6 0.050(7) 0.080(9) 0.060(12) 0.008(7) 0.004(6) -0.015(6)
C7 0.059(7) 0.035(6) 0.053(6) -0.006(5) -0.016(6) 0.007(6)
C8 0.067(7) 0.067(8) 0.056(10) 0.007(9) 0.017(9) -0.003(6)
C9 0.036(6) 0.057(7) 0.058(7) 0.006(6) 0.003(5) -0.005(6)
C10 0.055(8) 0.075(9) 0.042(6) -0.005(6) 0.011(6) -0.015(7)
C11 0.051(8) 0.059(9) 0.068(8) 0.009(7) -0.002(7) -0.010(7)
C12 0.036(6) 0.078(9) 0.083(10) 0.001(9) 0.003(7) 0.002(8)

loop_
_atom_type_symbol
_atom_type_description
_atom_type_scat_dispersion_real
_atom_type_scat_dispersion_imag
_atom_type_scat_source
C C 0.0033 0.0016 'International Tables Vol C Tables 4.2.6.8 and 6.1.1.4'
H H 0.0000 0.0000 'International Tables Vol C Tables 4.2.6.8 and 6.1.1.4'
N N 0.0061 0.0033 'International Tables Vol C Tables 4.2.6.8 and 6.1.1.4'
Cl Cl 0.1484 0.1585 'International Tables Vol C Tables 4.2.6.8 and 6.1.1.4'
Pt Pt -1.7033 8.3905 'International Tables Vol C Tables 4.2.6.8 and 6.1.1.4'

loop_
_geom_angle_atom_site_label_1
_geom_angle_atom_site_label_2
_geom_angle_atom_site_label_3
_geom_angle
_geom_angle_site_symmetry_1
_geom_angle_site_symmetry_3
_geom_angle_publ_flag
N1 Pt1 N2 80.1(5) . . ?
N1 Pt1 Cl2 176.5(4) . . ?
N2 Pt1 Cl2 96.4(3) . . ?
N1 Pt1 Cl1 98.6(4) . . ?
N2 Pt1 Cl1 177.1(3) . . ?
Cl2 Pt1 Cl1 84.84(16) . . ?
C1 N1 C9 119.2(13) . . ?
C1 N1 Pt1 112.2(10) . . ?
C9 N1 Pt1 128.6(8) . . ?
C5 N2 C7 110.1(10) . . ?
C5 N2 C2 113.8(9) . . ?
C7 N2 C2 109.0(10) . . ?
C5 N2 Pt1 111.3(8) . . ?
C7 N2 Pt1 109.3(7) . . ?
C2 N2 Pt1 103.1(7) . . ?
N1 C1 C2 120.5(14) . . ?
C1 C2 C4 108.6(12) . . ?
C1 C2 C3 107.1(11) . . ?
C4 C2 C3 109.7(11) . . ?
C1 C2 N2 106.2(11) . . ?
C4 C2 N2 114.6(11) . . ?
C3 C2 N2 110.4(10) . . ?
N2 C5 C6 120.8(11) . . ?
C8 C7 N2 115.3(11) . . ?
N1 C9 C11 108.6(12) . . ?
N1 C9 C12 108.0(11) . . ?
C11 C9 C12 114.0(13) . . ?
N1 C9 C10 111.7(11) . . ?
C11 C9 C10 106.9(11) . . ?
C12 C9 C10 107.7(12) . . ?

loop_
_geom_bond_atom_site_label_1
_geom_bond_atom_site_label_2
_geom_bond_distance
_geom_bond_site_symmetry_2
_geom_bond_publ_flag
Pt1 N1 2.026(13) . ?
Pt1 N2 2.122(10) . ?
Pt1 Cl2 2.304(4) . ?
Pt1 Cl1 2.310(4) . ?
N1 C1 1.309(17) . ?
N1 C9 1.498(17) . ?
N2 C5 1.510(16) . ?
N2 C7 1.519(16) . ?
N2 C2 1.535(18) . ?
C1 C2 1.474(18) . ?
C2 C4 1.533(19) . ?
C2 C3 1.534(19) . ?
C5 C6 1.526(17) . ?
C7 C8 1.50(2) . ?
C9 C11 1.502(19) . ?
C9 C12 1.50(2) . ?
C9 C10 1.554(19) . ?
